data_4110665
loop_
_publ_author_name
'Steven C. F. Kui'
'Stephen Sin-Yin Chui'
'Chi-Ming Che'
'Nianyong Zhu'

_publ_section_title
;
 Structures, Photoluminescence, and Reversible Vapoluminescence Properties
 of Neutral Platinum(II) Complexes Containing Extended \p-Conjugated
 Cyclometalated Ligands
;
_journal_name_full 'Journal of the American Chemical Society'
_journal_page_first 8297
_journal_page_last 8309
_journal_paper_doi 10.1021/ja061422x
_journal_volume 128
_journal_year 2006
_chemical_formula_moiety 'C161 H122 Cl18 N4 P4 Pt4'
_chemical_formula_sum 'C161 H122 Cl18 N4 P4 Pt4'
_chemical_formula_weight 3654.97
_chemical_name_systematic
;
 ?
;
_space_group_IT_number 2
_symmetry_cell_setting triclinic
_symmetry_space_group_name_Hall '-P 1'
_symmetry_space_group_name_H-M 'P -1'
_atom_sites_solution_hydrogens geom
_atom_sites_solution_primary direct
_atom_sites_solution_secondary difmap
_audit_creation_method SHELXL-97
_cell_angle_alpha 84.07(3)
_cell_angle_beta 64.23(3)
_cell_angle_gamma 72.66(3)
_cell_formula_units_Z 2
_cell_length_a 19.297(4)
_cell_length_b 20.031(4)
_cell_length_c 22.204(4)
_cell_measurement_reflns_used 0
_cell_measurement_temperature 253(2)
_cell_measurement_theta_max 0
_cell_measurement_theta_min 0
_cell_volume 7374(3)
_computing_cell_refinement Scalepack
_computing_data_collection Marcontrol
_computing_data_reduction Denzo
_computing_molecular_graphics 'Ortep-3 for Windows (Farrugia, 1997)'
_computing_publication_material 'WinGX publication routines (Farrugia, 1999)'
_computing_structure_refinement 'SHELXL-97 (Sheldrick, 1997)'
_computing_structure_solution SIR-97
_diffrn_ambient_temperature 253(2)
_diffrn_measured_fraction_theta_full 0.848
_diffrn_measured_fraction_theta_max 0.848
_diffrn_measurement_device_type 'marresearch IPDS mar300'
_diffrn_measurement_method Oscillation
_diffrn_radiation_monochromator graphite
_diffrn_radiation_source 'fine-focus sealed tube'
_diffrn_radiation_type MoK\a
_diffrn_radiation_wavelength 0.71073
_diffrn_reflns_av_R_equivalents 0.0681
_diffrn_reflns_av_sigmaI/netI 0.1486
_diffrn_reflns_limit_h_max 22
_diffrn_reflns_limit_h_min -22
_diffrn_reflns_limit_k_max 24
_diffrn_reflns_limit_k_min -23
_diffrn_reflns_limit_l_max 26
_diffrn_reflns_limit_l_min -26
_diffrn_reflns_number 42476
_diffrn_reflns_theta_full 25.46
_diffrn_reflns_theta_max 25.46
_diffrn_reflns_theta_min 1.02
_exptl_absorpt_coefficient_mu 4.205
_exptl_absorpt_correction_type none
_exptl_crystal_colour orange
_exptl_crystal_density_diffrn 1.646
_exptl_crystal_description prism
_exptl_crystal_F_000 3588
_exptl_crystal_size_max 0.4
_exptl_crystal_size_mid 0.3
_exptl_crystal_size_min 0.25
_refine_diff_density_max 2.145
_refine_diff_density_min -2.834
_refine_diff_density_rms 0.211
_refine_ls_extinction_method none
_refine_ls_goodness_of_fit_ref 0.908
_refine_ls_hydrogen_treatment mixed
_refine_ls_matrix_type full
_refine_ls_number_parameters 1610
_refine_ls_number_reflns 23188
_refine_ls_number_restraints 25
_refine_ls_restrained_S_all 0.909
_refine_ls_R_factor_all 0.0995
_refine_ls_R_factor_gt 0.0590
_refine_ls_shift/su_max 0.001
_refine_ls_shift/su_mean 0.000
_refine_ls_structure_factor_coef Fsqd
_refine_ls_weighting_details 'calc w=1/[\s^2^(Fo^2^)+(0.0738P)^2^+0.0000P] where P=(Fo^2^+2Fc^2^)/3'
_refine_ls_weighting_scheme calc
_refine_ls_wR_factor_gt 0.1539
_refine_ls_wR_factor_ref 0.1708
_reflns_number_gt 13102
_reflns_number_total 23188
_reflns_threshold_expression >2sigma(I)
_cod_data_source_file ja061422xsi20060301_040626.cif
_cod_data_source_block mar770
_cod_database_code 4110665

loop_
_symmetry_equiv_pos_as_xyz
'x, y, z'
'-x, -y, -z'

loop_
_atom_site_label
_atom_site_type_symbol
_atom_site_fract_x
_atom_site_fract_y
_atom_site_fract_z
_atom_site_U_iso_or_equiv
_atom_site_adp_type
_atom_site_occupancy
_atom_site_symmetry_multiplicity
_atom_site_calc_flag
_atom_site_refinement_flags
Pt1 Pt 0.70728(3) 0.69901(2) 0.28950(2) 0.04194(14) Uani 1 1 d .
Pt2 Pt 0.73327(3) 0.65372(3) 0.14112(2) 0.05619(16) Uani 1 1 d .
Pt3 Pt 0.02716(3) 0.30396(3) 0.27324(2) 0.04581(14) Uani 1 1 d .
Pt4 Pt 0.26422(3) 0.17738(2) 0.36881(2) 0.04322(14) Uani 1 1 d .
P1 P 0.58140(18) 0.75606(15) 0.30701(14) 0.0413(7) Uani 1 1 d .
P2 P 0.6504(2) 0.75942(17) 0.14871(15) 0.0470(8) Uani 1 1 d .
P3 P 0.06229(19) 0.32616(16) 0.35074(14) 0.0430(7) Uani 1 1 d .
P4 P 0.24908(18) 0.24061(17) 0.28515(14) 0.0433(8) Uani 1 1 d .
N1 N 0.8229(6) 0.6485(5) 0.2745(4) 0.044(2) Uani 1 1 d .
N2 N 0.8057(10) 0.5528(7) 0.1290(6) 0.078(4) Uani 1 1 d .
N3 N 0.0161(6) 0.2741(5) 0.1933(5) 0.050(3) Uani 1 1 d .
N4 N 0.2573(6) 0.1278(5) 0.4546(4) 0.048(2) Uani 1 1 d .
C1 C 0.7503(8) 0.7840(7) 0.2782(5) 0.054(3) Uani 1 1 d .
C2 C 0.8359(7) 0.7627(7) 0.2642(6) 0.048(3) Uani 1 1 d .
C3 C 0.8788(8) 0.8107(7) 0.2509(6) 0.058(3) Uani 1 1 d .
H3 H 0.9331 0.7940 0.2410 0.070 Uiso 1 1 calc R
C4 C 0.8453(8) 0.8831(7) 0.2516(6) 0.056(3) Uani 1 1 d .
C5 C 0.7623(9) 0.9053(6) 0.2686(6) 0.053(3) Uani 1 1 d .
C6 C 0.7172(8) 0.8564(6) 0.2828(6) 0.057(3) Uani 1 1 d .
H6 H 0.6622 0.8738 0.2959 0.068 Uiso 1 1 calc R
C7 C 0.8869(10) 0.9334(8) 0.2363(8) 0.079(5) Uani 1 1 d .
H7 H 0.9421 0.9193 0.2232 0.095 Uiso 1 1 calc R
C8 C 0.8498(12) 0.9996(10) 0.2402(8) 0.084(5) Uani 1 1 d .
H8 H 0.8793 1.0315 0.2316 0.101 Uiso 1 1 calc R
C9 C 0.7699(12) 1.0249(8) 0.2561(7) 0.081(5) Uani 1 1 d .
H9 H 0.7473 1.0728 0.2554 0.097 Uiso 1 1 calc R
C10 C 0.7217(10) 0.9803(7) 0.2735(7) 0.071(4) Uani 1 1 d .
H10 H 0.6665 0.9971 0.2875 0.085 Uiso 1 1 calc R
C11 C 0.8709(8) 0.6892(7) 0.2634(6) 0.051(3) Uani 1 1 d .
C12 C 0.9528(8) 0.6537(8) 0.2472(7) 0.067(4) Uani 1 1 d .
H12 H 0.9898 0.6791 0.2355 0.081 Uiso 1 1 calc R
C13 C 0.9779(9) 0.5815(7) 0.2487(7) 0.064(4) Uani 1 1 d .
H13 H 1.0307 0.5588 0.2410 0.077 Uiso 1 1 calc R
C14 C 0.9263(9) 0.5440(7) 0.2611(7) 0.066(4) Uani 1 1 d .
H14 H 0.9445 0.4954 0.2597 0.079 Uiso 1 1 calc R
C15 C 0.8436(8) 0.5776(6) 0.2766(6) 0.049(3) Uani 1 1 d .
C16 C 0.7804(8) 0.5474(6) 0.2924(6) 0.051(3) Uani 1 1 d .
C17 C 0.7013(7) 0.5955(6) 0.3004(5) 0.044(3) Uani 1 1 d .
C18 C 0.6416(8) 0.5657(6) 0.3153(5) 0.047(3) Uani 1 1 d .
H18 H 0.5923 0.5944 0.3184 0.056 Uiso 1 1 calc R
C19 C 0.6496(8) 0.4924(6) 0.3267(6) 0.050(3) Uani 1 1 d .
C20 C 0.7265(9) 0.4452(6) 0.3193(6) 0.058(4) Uani 1 1 d .
C21 C 0.7907(8) 0.4753(7) 0.3019(6) 0.057(3) Uani 1 1 d .
H21 H 0.8407 0.4465 0.2968 0.068 Uiso 1 1 calc R
C22 C 0.5878(8) 0.4621(6) 0.3426(6) 0.053(3) Uani 1 1 d .
H22 H 0.5389 0.4902 0.3444 0.063 Uiso 1 1 calc R
C23 C 0.5960(9) 0.3940(7) 0.3555(7) 0.066(4) Uani 1 1 d .
H23 H 0.5526 0.3762 0.3675 0.080 Uiso 1 1 calc R
C24 C 0.6692(9) 0.3498(7) 0.3511(7) 0.068(4) Uani 1 1 d .
H24 H 0.6748 0.3027 0.3605 0.081 Uiso 1 1 calc R
C25 C 0.7314(10) 0.3759(7) 0.3332(7) 0.070(4) Uani 1 1 d .
H25 H 0.7801 0.3458 0.3301 0.084 Uiso 1 1 calc R
C26 C 0.8429(8) 0.6727(8) 0.1146(6) 0.061(4) Uani 1 1 d .
C27 C 0.9046(9) 0.6036(12) 0.0998(7) 0.089(6) Uani 1 1 d .
C28 C 0.9800(15) 0.6083(12) 0.0804(10) 0.118(7) Uiso 1 1 d .
H28 H 1.0192 0.5655 0.0712 0.142 Uiso 1 1 calc R
C29 C 1.0091(10) 0.6668(13) 0.0719(7) 0.114(8) Uani 1 1 d .
C30 C 0.9476(9) 0.7330(12) 0.0900(6) 0.085(5) Uani 1 1 d .
C31 C 0.8663(9) 0.7316(10) 0.1104(6) 0.074(5) Uani 1 1 d .
H31 H 0.8266 0.7742 0.1216 0.089 Uiso 1 1 calc R
C32 C 1.0905(12) 0.6780(17) 0.0550(10) 0.149(11) Uani 1 1 d .
H32 H 1.1369 0.6412 0.0458 0.178 Uiso 1 1 calc R
C33 C 1.089(3) 0.748(2) 0.0547(18) 0.19(2) Uani 1 1 d .
H33 H 1.1408 0.7523 0.0328 0.232 Uiso 1 1 calc R
C34 C 1.043(2) 0.8026(19) 0.0735(17) 0.155(13) Uani 1 1 d .
H34 H 1.0539 0.8431 0.0785 0.186 Uiso 1 1 calc R
C35 C 0.9636(11) 0.7962(15) 0.0877(8) 0.116(8) Uani 1 1 d .
H35 H 0.9217 0.8370 0.0956 0.140 Uiso 1 1 calc R
C36 C 0.8836(13) 0.5402(11) 0.1080(9) 0.103(7) Uani 1 1 d .
C37 C 0.9274(14) 0.4688(14) 0.1034(11) 0.146(11) Uani 1 1 d .
H37 H 0.9828 0.4578 0.0883 0.176 Uiso 1 1 calc R
C38 C 0.893(2) 0.4162(15) 0.1198(17) 0.190(19) Uani 1 1 d .
H38 H 0.9234 0.3702 0.1194 0.228 Uiso 1 1 calc R
C39 C 0.8136(17) 0.4320(10) 0.1369(10) 0.125(9) Uani 1 1 d .
H39 H 0.7892 0.3964 0.1450 0.151 Uiso 1 1 calc R
C40 C 0.7682(14) 0.5015(10) 0.1426(8) 0.094(6) Uani 1 1 d .
C41 C 0.6823(12) 0.5280(8) 0.1636(7) 0.075(5) Uani 1 1 d .
C42 C 0.6483(11) 0.6037(7) 0.1606(6) 0.071(5) Uani 1 1 d .
C43 C 0.5673(11) 0.6234(8) 0.1736(6) 0.067(4) Uani 1 1 d .
H43 H 0.5433 0.6707 0.1711 0.081 Uiso 1 1 calc R
C44 C 0.5192(13) 0.5784(10) 0.1901(7) 0.082(5) Uani 1 1 d .
C45 C 0.5534(18) 0.5073(12) 0.1940(8) 0.102(7) Uani 1 1 d .
C46 C 0.634(2) 0.4809(11) 0.1806(9) 0.119(9) Uani 1 1 d .
H46 H 0.6566 0.4332 0.1827 0.143 Uiso 1 1 calc R
C47 C 0.4365(15) 0.6045(11) 0.2032(9) 0.113(7) Uani 1 1 d .
H47 H 0.4146 0.6520 0.1993 0.136 Uiso 1 1 calc R
C48 C 0.3891(16) 0.5605(16) 0.2213(11) 0.132(9) Uani 1 1 d .
H48 H 0.3353 0.5784 0.2296 0.158 Uiso 1 1 calc R
C49 C 0.419(2) 0.492(2) 0.2273(12) 0.153(13) Uani 1 1 d .
H49 H 0.3839 0.4642 0.2415 0.184 Uiso 1 1 calc R
C50 C 0.499(2) 0.4592(15) 0.2137(11) 0.152(12) Uani 1 1 d .
H50 H 0.5184 0.4110 0.2164 0.183 Uiso 1 1 calc R
C51 C 0.5659(7) 0.7804(6) 0.2306(5) 0.049(3) Uani 1 1 d .
H51A H 0.5264 0.7589 0.2319 0.059 Uiso 1 1 calc R
H51B H 0.5418 0.8306 0.2333 0.059 Uiso 1 1 calc R
C52 C 0.5061(7) 0.7127(6) 0.3577(5) 0.042(3) Uani 1 1 d .
C53 C 0.4495(8) 0.6990(7) 0.3403(7) 0.060(4) Uani 1 1 d .
H53 H 0.4463 0.7163 0.3008 0.072 Uiso 1 1 calc R
C54 C 0.3985(9) 0.6603(8) 0.3810(8) 0.082(5) Uani 1 1 d .
H54 H 0.3639 0.6489 0.3675 0.099 Uiso 1 1 calc R
C55 C 0.3998(10) 0.6385(8) 0.4427(8) 0.079(5) Uani 1 1 d .
H55 H 0.3628 0.6161 0.4723 0.095 Uiso 1 1 calc R
C56 C 0.4558(10) 0.6502(7) 0.4593(7) 0.072(4) Uani 1 1 d .
H56 H 0.4599 0.6322 0.4982 0.087 Uiso 1 1 calc R
C57 C 0.5060(7) 0.6887(7) 0.4182(6) 0.052(3) Uani 1 1 d .
H57 H 0.5410 0.6990 0.4319 0.063 Uiso 1 1 calc R
C58 C 0.5373(7) 0.8368(6) 0.3572(6) 0.047(3) Uani 1 1 d .
C59 C 0.5600(9) 0.8408(7) 0.4072(6) 0.065(4) Uani 1 1 d .
H59 H 0.5977 0.8028 0.4135 0.078 Uiso 1 1 calc R
C60 C 0.5283(12) 0.8999(10) 0.4483(8) 0.088(5) Uani 1 1 d .
H60 H 0.5446 0.9012 0.4818 0.106 Uiso 1 1 calc R
C61 C 0.4736(11) 0.9557(9) 0.4399(9) 0.094(6) Uani 1 1 d .
H61 H 0.4523 0.9952 0.4677 0.113 Uiso 1 1 calc R
C62 C 0.4501(9) 0.9544(8) 0.3919(10) 0.097(6) Uani 1 1 d .
H62 H 0.4128 0.9935 0.3864 0.117 Uiso 1 1 calc R
C63 C 0.4811(8) 0.8937(7) 0.3481(7) 0.063(4) Uani 1 1 d .
H63 H 0.4640 0.8928 0.3150 0.076 Uiso 1 1 calc R
C64 C 0.6028(8) 0.7670(6) 0.0919(5) 0.050(3) Uani 1 1 d .
C65 C 0.6347(8) 0.7192(7) 0.0406(6) 0.062(4) Uani 1 1 d .
H65 H 0.6793 0.6818 0.0358 0.074 Uiso 1 1 calc R
C66 C 0.6005(11) 0.7261(9) -0.0056(7) 0.078(5) Uani 1 1 d .
H66 H 0.6224 0.6930 -0.0402 0.093 Uiso 1 1 calc R
C67 C 0.5370(11) 0.7800(9) 0.0007(7) 0.087(5) Uani 1 1 d .
H67 H 0.5139 0.7835 -0.0290 0.104 Uiso 1 1 calc R
C68 C 0.5048(10) 0.8312(10) 0.0513(8) 0.101(6) Uani 1 1 d .
H68 H 0.4630 0.8701 0.0530 0.121 Uiso 1 1 calc R
C69 C 0.5343(9) 0.8245(7) 0.0987(7) 0.075(4) Uani 1 1 d .
H69 H 0.5103 0.8567 0.1344 0.089 Uiso 1 1 calc R
C70 C 0.6872(8) 0.8344(7) 0.1235(6) 0.055(3) Uani 1 1 d .
C71 C 0.7440(9) 0.8354(8) 0.0583(7) 0.067(4) Uani 1 1 d .
H71 H 0.7612 0.7979 0.0289 0.081 Uiso 1 1 calc R
C72 C 0.7754(12) 0.8917(11) 0.0369(9) 0.103(6) Uani 1 1 d .
H72 H 0.8147 0.8902 -0.0066 0.123 Uiso 1 1 calc R
C73 C 0.7505(15) 0.9515(11) 0.0780(10) 0.121(8) Uani 1 1 d .
H73 H 0.7735 0.9883 0.0631 0.145 Uiso 1 1 calc R
C74 C 0.6915(18) 0.9524(12) 0.1399(11) 0.154(11) Uani 1 1 d .
H74 H 0.6703 0.9918 0.1679 0.185 Uiso 1 1 calc R
C75 C 0.6612(12) 0.8923(9) 0.1629(8) 0.089(5) Uani 1 1 d .
H75 H 0.6223 0.8932 0.2065 0.107 Uiso 1 1 calc R
C76 C -0.0578(7) 0.2511(6) 0.3227(6) 0.048(3) Uani 1 1 d .
C77 C -0.0744(8) 0.2177(6) 0.2757(6) 0.051(3) Uani 1 1 d .
C78 C -0.1322(8) 0.1845(7) 0.2970(7) 0.059(4) Uani 1 1 d .
H78 H -0.1377 0.1620 0.2654 0.071 Uiso 1 1 calc R
C79 C -0.1838(8) 0.1826(6) 0.3642(6) 0.056(3) Uani 1 1 d .
C80 C -0.1738(8) 0.2178(6) 0.4109(6) 0.047(3) Uani 1 1 d .
C81 C -0.1097(7) 0.2459(6) 0.3877(6) 0.050(3) Uani 1 1 d .
H81 H -0.1009 0.2633 0.4201 0.061 Uiso 1 1 calc R
C82 C -0.2475(9) 0.1519(7) 0.3869(7) 0.059(3) Uani 1 1 d .
H82 H -0.2535 0.1286 0.3562 0.071 Uiso 1 1 calc R
C83 C -0.2997(10) 0.1554(8) 0.4517(10) 0.082(5) Uani 1 1 d .
H83 H -0.3419 0.1355 0.4659 0.098 Uiso 1 1 calc R
C84 C -0.2887(9) 0.1903(7) 0.4973(9) 0.082(5) Uani 1 1 d .
H84 H -0.3247 0.1935 0.5422 0.098 Uiso 1 1 calc R
C85 C -0.2280(8) 0.2191(6) 0.4785(7) 0.058(3) Uani 1 1 d .
H85 H -0.2219 0.2402 0.5106 0.070 Uiso 1 1 calc R
C86 C -0.0274(8) 0.2310(7) 0.2048(6) 0.060(4) Uani 1 1 d .
C87 C -0.0268(9) 0.1993(8) 0.1498(7) 0.072(4) Uani 1 1 d .
H87 H -0.0555 0.1672 0.1560 0.087 Uiso 1 1 calc R
C88 C 0.0197(9) 0.2194(8) 0.0857(7) 0.074(5) Uani 1 1 d .
H88 H 0.0222 0.2001 0.0482 0.088 Uiso 1 1 calc R
C89 C 0.0606(9) 0.2661(8) 0.0775(6) 0.064(4) Uani 1 1 d .
H89 H 0.0887 0.2805 0.0348 0.077 Uiso 1 1 calc R
C90 C 0.0613(7) 0.2931(7) 0.1324(6) 0.053(3) Uani 1 1 d .
C91 C 0.1038(8) 0.3429(7) 0.1329(6) 0.056(4) Uani 1 1 d .
C92 C 0.0907(7) 0.3611(6) 0.2003(5) 0.048(3) Uani 1 1 d .
C93 C 0.1219(8) 0.4144(7) 0.2000(6) 0.055(3) Uani 1 1 d .
H93 H 0.1134 0.4302 0.2412 0.066 Uiso 1 1 calc R
C94 C 0.1664(8) 0.4479(7) 0.1419(6) 0.062(4) Uani 1 1 d .
C95 C 0.1800(9) 0.4255(7) 0.0789(6) 0.067(4) Uani 1 1 d .
C96 C 0.1453(8) 0.3731(7) 0.0753(6) 0.056(3) Uani 1 1 d .
H96 H 0.1508 0.3595 0.0343 0.067 Uiso 1 1 calc R
C97 C 0.2015(9) 0.5017(7) 0.1445(7) 0.067(4) Uani 1 1 d .
H97 H 0.1921 0.5176 0.1859 0.080 Uiso 1 1 calc R
C98 C 0.2476(11) 0.5295(9) 0.0882(8) 0.092(5) Uani 1 1 d .
H98 H 0.2705 0.5634 0.0907 0.111 Uiso 1 1 calc R
C99 C 0.2596(11) 0.5053(9) 0.0264(8) 0.092(6) Uani 1 1 d .
H99 H 0.2904 0.5240 -0.0127 0.111 Uiso 1 1 calc R
C100 C 0.2270(9) 0.4548(8) 0.0219(7) 0.076(5) Uani 1 1 d .
H100 H 0.2367 0.4398 -0.0200 0.091 Uiso 1 1 calc R
C101 C 0.2694(7) 0.0793(6) 0.3445(6) 0.050(3) Uani 1 1 d .
C102 C 0.2541(8) 0.0358(6) 0.4031(6) 0.051(3) Uani 1 1 d .
C103 C 0.2572(8) -0.0337(7) 0.3985(7) 0.063(4) Uani 1 1 d .
H103 H 0.2457 -0.0597 0.4370 0.076 Uiso 1 1 calc R
C104 C 0.2780(8) -0.0673(7) 0.3354(7) 0.062(4) Uani 1 1 d .
C105 C 0.2980(8) -0.0261(7) 0.2792(7) 0.061(4) Uani 1 1 d .
C106 C 0.2918(7) 0.0457(6) 0.2850(6) 0.054(3) Uani 1 1 d .
H106 H 0.3036 0.0716 0.2463 0.065 Uiso 1 1 calc R
C107 C 0.2813(10) -0.1379(7) 0.3322(9) 0.083(5) Uani 1 1 d .
H107 H 0.2675 -0.1643 0.3704 0.100 Uiso 1 1 calc R
C108 C 0.3062(10) -0.1665(9) 0.2688(10) 0.092(5) Uani 1 1 d .
H108 H 0.3119 -0.2137 0.2640 0.110 Uiso 1 1 calc R
C109 C 0.3221(10) -0.1258(9) 0.2140(9) 0.087(5) Uani 1 1 d .
H109 H 0.3364 -0.1459 0.1728 0.104 Uiso 1 1 calc R
C110 C 0.3181(9) -0.0578(8) 0.2168(7) 0.076(5) Uani 1 1 d .
H110 H 0.3284 -0.0317 0.1783 0.092 Uiso 1 1 calc R
C111 C 0.2461(7) 0.0642(6) 0.4632(6) 0.042(3) Uani 1 1 d .
C112 C 0.2322(8) 0.0346(7) 0.5250(6) 0.059(3) Uani 1 1 d .
H112 H 0.2239 -0.0095 0.5325 0.071 Uiso 1 1 calc R
C113 C 0.2306(9) 0.0708(6) 0.5759(6) 0.059(4) Uani 1 1 d .
H113 H 0.2220 0.0503 0.6171 0.071 Uiso 1 1 calc R
C114 C 0.2416(8) 0.1359(7) 0.5662(6) 0.063(4) Uani 1 1 d .
H114 H 0.2399 0.1597 0.6009 0.076 Uiso 1 1 calc R
C115 C 0.2551(7) 0.1664(6) 0.5050(5) 0.045(3) Uani 1 1 d .
C116 C 0.2685(7) 0.2348(6) 0.4822(6) 0.044(3) Uani 1 1 d .
C117 C 0.2747(7) 0.2556(6) 0.4166(5) 0.041(3) Uani 1 1 d .
C118 C 0.2960(7) 0.3161(6) 0.3935(5) 0.043(3) Uani 1 1 d .
H118 H 0.3016 0.3299 0.3507 0.051 Uiso 1 1 calc R
C119 C 0.3098(7) 0.3586(7) 0.4329(6) 0.051(3) Uani 1 1 d .
C120 C 0.3009(7) 0.3372(7) 0.4988(6) 0.049(3) Uani 1 1 d .
C121 C 0.2783(7) 0.2758(7) 0.5232(6) 0.051(3) Uani 1 1 d .
H121 H 0.2699 0.2626 0.5667 0.061 Uiso 1 1 calc R
C122 C 0.3363(8) 0.4186(7) 0.4078(6) 0.064(4) Uani 1 1 d .
H122 H 0.3405 0.4341 0.3657 0.076 Uiso 1 1 calc R
C123 C 0.3561(8) 0.4547(7) 0.4451(6) 0.063(4) Uani 1 1 d .
H123 H 0.3768 0.4923 0.4267 0.076 Uiso 1 1 calc R
C124 C 0.3455(9) 0.4355(7) 0.5096(7) 0.065(4) Uani 1 1 d .
H124 H 0.3574 0.4610 0.5347 0.078 Uiso 1 1 calc R
C125 C 0.3181(8) 0.3796(7) 0.5361(6) 0.059(4) Uani 1 1 d .
H125 H 0.3100 0.3683 0.5799 0.071 Uiso 1 1 calc R
C126 C 0.1682(6) 0.3230(6) 0.3172(5) 0.044(3) Uani 1 1 d .
H12A H 0.1753 0.3415 0.3522 0.052 Uiso 1 1 calc R
H12B H 0.1779 0.3557 0.2811 0.052 Uiso 1 1 calc R
C127 C 0.0079(8) 0.4149(6) 0.3866(6) 0.051(3) Uani 1 1 d .
C128 C -0.0735(8) 0.4356(7) 0.4066(6) 0.059(4) Uani 1 1 d .
H128 H -0.0982 0.4042 0.4022 0.071 Uiso 1 1 calc R
C129 C -0.1193(10) 0.5014(8) 0.4328(8) 0.084(5) Uani 1 1 d .
H129 H -0.1741 0.5144 0.4447 0.101 Uiso 1 1 calc R
C130 C -0.0852(11) 0.5486(7) 0.4418(7) 0.079(5) Uani 1 1 d .
H130 H -0.1172 0.5917 0.4630 0.095 Uiso 1 1 calc R
C131 C -0.0035(10) 0.5313(8) 0.4192(8) 0.085(5) Uani 1 1 d .
H131 H 0.0207 0.5644 0.4212 0.102 Uiso 1 1 calc R
C132 C 0.0445(9) 0.4623(7) 0.3925(7) 0.067(4) Uani 1 1 d .
H132 H 0.0996 0.4494 0.3792 0.081 Uiso 1 1 calc R
C133 C 0.0510(7) 0.2734(6) 0.4255(5) 0.045(3) Uani 1 1 d .
C134 C 0.0605(7) 0.2987(7) 0.4766(5) 0.054(3) Uani 1 1 d .
H134 H 0.0670 0.3432 0.4743 0.064 Uiso 1 1 calc R
C135 C 0.0605(8) 0.2579(8) 0.5311(6) 0.065(4) Uani 1 1 d .
H135 H 0.0675 0.2753 0.5647 0.078 Uiso 1 1 calc R
C136 C 0.0503(8) 0.1928(8) 0.5359(6) 0.066(4) Uani 1 1 d .
H136 H 0.0494 0.1663 0.5731 0.079 Uiso 1 1 calc R
C137 C 0.0414(8) 0.1657(7) 0.4848(6) 0.060(4) Uani 1 1 d .
H137 H 0.0358 0.1209 0.4871 0.072 Uiso 1 1 calc R
C138 C 0.0409(7) 0.2075(6) 0.4304(6) 0.051(3) Uani 1 1 d .
H138 H 0.0337 0.1904 0.3968 0.061 Uiso 1 1 calc R
C139 C 0.3352(8) 0.2704(7) 0.2304(6) 0.055(3) Uani 1 1 d .
C140 C 0.3310(10) 0.3317(8) 0.1938(7) 0.074(4) Uani 1 1 d .
H140 H 0.2808 0.3612 0.2002 0.089 Uiso 1 1 calc R
C141 C 0.4003(11) 0.3509(9) 0.1472(7) 0.081(5) Uani 1 1 d .
H141 H 0.3958 0.3906 0.1219 0.098 Uiso 1 1 calc R
C142 C 0.4713(12) 0.3105(14) 0.1411(8) 0.107(7) Uani 1 1 d .
H142 H 0.5172 0.3233 0.1128 0.129 Uiso 1 1 calc R
C143 C 0.4782(11) 0.2497(15) 0.1759(9) 0.134(9) Uani 1 1 d .
H143 H 0.5290 0.2206 0.1683 0.160 Uiso 1 1 calc R
C144 C 0.4097(9) 0.2300(9) 0.2232(7) 0.087(5) Uani 1 1 d .
H144 H 0.4153 0.1907 0.2487 0.104 Uiso 1 1 calc R
C145 C 0.2282(7) 0.2028(6) 0.2255(5) 0.048(3) Uani 1 1 d .
C146 C 0.1732(8) 0.1637(7) 0.2498(6) 0.057(4) Uani 1 1 d .
H146 H 0.1456 0.1608 0.2958 0.069 Uiso 1 1 calc R
C147 C 0.1582(9) 0.1293(7) 0.2083(7) 0.068(4) Uani 1 1 d .
H147 H 0.1200 0.1047 0.2262 0.081 Uiso 1 1 calc R
C148 C 0.1992(11) 0.1315(8) 0.1417(8) 0.082(5) Uani 1 1 d .
H148 H 0.1897 0.1079 0.1134 0.098 Uiso 1 1 calc R
C149 C 0.2560(12) 0.1687(9) 0.1147(7) 0.095(6) Uani 1 1 d .
H149 H 0.2840 0.1701 0.0685 0.114 Uiso 1 1 calc R
C150 C 0.2712(9) 0.2049(7) 0.1577(6) 0.067(4) Uani 1 1 d .
H150 H 0.3095 0.2293 0.1401 0.081 Uiso 1 1 calc R
C151 C 0.5010(11) 0.7915(8) 0.6395(6) 0.113(6) Uani 1 1 d D
H151 H 0.5537 0.7619 0.6350 0.136 Uiso 1 1 calc R
C152 C 0.0167(6) 0.9537(9) 0.6230(6) 0.088(5) Uani 1 1 d D
H152 H 0.0309 0.9055 0.6369 0.105 Uiso 1 1 calc R
Cl1 Cl 0.4877(4) 0.7700(3) 0.5746(3) 0.145(2) Uani 1 1 d D
Cl2 Cl 0.4331(8) 0.7692(7) 0.7099(4) 0.289(7) Uani 1 1 d D
Cl3 Cl 0.5021(5) 0.8747(4) 0.6406(5) 0.195(3) Uani 1 1 d D
Cl4 Cl 0.0729(3) 0.9553(3) 0.5370(3) 0.1129(16) Uani 1 1 d D
Cl5 Cl -0.0845(3) 0.9789(3) 0.6431(3) 0.1241(18) Uani 1 1 d D
Cl6 Cl 0.0424(4) 1.0049(3) 0.6635(3) 0.145(2) Uani 1 1 d D
Cl7 Cl 0.6958(5) 0.2947(4) 0.0967(4) 0.194(3) Uiso 1 1 d D
Cl8 Cl 0.7561(5) 0.2602(4) 0.1914(4) 0.191(3) Uiso 1 1 d D
Cl9 Cl 0.7759(11) 0.1589(9) 0.1115(8) 0.387(8) Uiso 1 1 d D
C153 C 0.7761(14) 0.2431(9) 0.1118(10) 0.149(9) Uiso 1 1 d D
H153 H 0.8272 0.2506 0.0796 0.179 Uiso 1 1 calc R
Cl10 Cl 0.1327(8) 0.6400(7) 0.3126(7) 0.310(6) Uiso 1 1 d D
Cl12 Cl 0.1854(8) 0.7248(6) 0.3625(6) 0.278(5) Uiso 1 1 d D
Cl13 Cl 0.0786(11) 0.0083(9) 0.1501(8) 0.364(8) Uiso 1 1 d D
Cl14 Cl 0.2357(10) -0.0580(8) 0.0805(9) 0.359(8) Uiso 1 1 d D
Cl15 Cl 0.1344(12) -0.1291(11) 0.1779(10) 0.426(10) Uiso 1 1 d D
Cl11 Cl 0.1982(10) 0.5903(9) 0.4029(8) 0.348(7) Uiso 1 1 d D
C154 C 0.129(3) 0.6640(13) 0.390(2) 0.34(3) Uiso 1 1 d D
H154 H 0.0753 0.6792 0.4268 0.413 Uiso 1 1 calc R
Cl18 Cl 0.4013(7) 0.9032(6) -0.0715(6) 0.270(5) Uiso 1 1 d D
Cl16 Cl 0.4063(13) 1.0179(12) 0.0080(11) 0.468(11) Uiso 1 1 d D
Cl17 Cl 0.5231(13) 0.9610(10) -0.1066(10) 0.416(9) Uiso 1 1 d D
C156 C 0.422(3) 0.978(3) -0.063(2) 0.52(5) Uiso 1 1 d D
H156 H 0.3985 1.0141 -0.0868 0.620 Uiso 1 1 calc R
C158 C 0.4048(13) 0.6442(11) 0.0427(10) 0.121(7) Uiso 1 1 d D
H15A H 0.4520 0.6609 0.0215 0.146 Uiso 1 1 calc R
H15B H 0.4133 0.6140 0.0774 0.146 Uiso 1 1 calc R
C160 C 0.4638(15) 0.5212(10) -0.0411(12) 0.149(8) Uiso 1 1 d D
H16A H 0.5197 0.5201 -0.0575 0.179 Uiso 1 1 calc R
H16B H 0.4538 0.5261 -0.0807 0.179 Uiso 1 1 calc R
C159 C 0.421(3) 0.5922(16) -0.0083(19) 0.32(2) Uiso 1 1 d D
H15C H 0.4343 0.6205 -0.0476 0.390 Uiso 1 1 calc R
H15D H 0.3661 0.5925 0.0032 0.390 Uiso 1 1 calc R
C161 C 0.4659(14) 0.4436(11) -0.0229(12) 0.152(9) Uiso 1 1 d D
H16C H 0.5111 0.4132 -0.0576 0.227 Uiso 1 1 calc R
H16D H 0.4174 0.4356 -0.0187 0.227 Uiso 1 1 calc R
H16E H 0.4705 0.4343 0.0187 0.227 Uiso 1 1 calc R
C157 C 0.341(4) 0.710(3) 0.084(3) 0.59(5) Uiso 1 1 d D
H15E H 0.3553 0.7201 0.1180 0.885 Uiso 1 1 calc R
H15F H 0.2897 0.7007 0.1052 0.885 Uiso 1 1 calc R
H15G H 0.3391 0.7485 0.0554 0.885 Uiso 1 1 calc R
C155 C 0.1588(14) -0.0501(14) 0.1617(16) 0.32(2) Uiso 1 1 d D
H155 H 0.1707 -0.0348 0.1958 0.389 Uiso 1 1 calc R

loop_
_atom_site_aniso_label
_atom_site_aniso_U_11
_atom_site_aniso_U_22
_atom_site_aniso_U_33
_atom_site_aniso_U_23
_atom_site_aniso_U_13
_atom_site_aniso_U_12
Pt1 0.0431(3) 0.0439(3) 0.0415(2) 0.0010(2) -0.0241(2) -0.0065(2)
Pt2 0.0589(4) 0.0580(3) 0.0437(3) -0.0059(2) -0.0270(2) 0.0049(3)
Pt3 0.0438(3) 0.0560(3) 0.0387(2) -0.0043(2) -0.0229(2) -0.0053(2)
Pt4 0.0431(3) 0.0495(3) 0.0391(2) -0.0004(2) -0.0226(2) -0.0075(2)
P1 0.0425(18) 0.0403(17) 0.0407(15) -0.0036(14) -0.0212(14) -0.0043(14)
P2 0.049(2) 0.0508(19) 0.0408(16) 0.0000(15) -0.0237(15) -0.0064(16)
P3 0.0430(19) 0.0504(18) 0.0386(15) -0.0008(14) -0.0210(14) -0.0108(15)
P4 0.0394(18) 0.0565(19) 0.0343(15) -0.0006(14) -0.0185(13) -0.0087(15)
N1 0.045(6) 0.043(6) 0.049(6) 0.010(5) -0.024(5) -0.019(5)
N2 0.102(12) 0.081(9) 0.047(7) -0.014(7) -0.047(7) 0.009(9)
N3 0.048(7) 0.059(7) 0.051(6) -0.002(5) -0.032(5) -0.008(6)
N4 0.037(6) 0.067(7) 0.043(5) 0.007(5) -0.022(5) -0.015(5)
C1 0.053(8) 0.076(9) 0.037(6) 0.015(6) -0.028(6) -0.016(7)
C2 0.039(7) 0.061(8) 0.046(7) -0.002(6) -0.022(6) -0.009(6)
C3 0.044(8) 0.063(9) 0.069(9) 0.002(7) -0.026(7) -0.014(7)
C4 0.049(9) 0.061(9) 0.054(7) -0.004(7) -0.017(6) -0.017(7)
C5 0.073(10) 0.048(8) 0.051(7) 0.006(6) -0.033(7) -0.025(7)
C6 0.064(9) 0.049(8) 0.056(8) 0.005(6) -0.031(7) -0.007(7)
C7 0.081(12) 0.057(10) 0.104(12) 0.012(9) -0.038(10) -0.030(9)
C8 0.104(15) 0.088(13) 0.097(12) 0.029(10) -0.057(11) -0.065(12)
C9 0.122(16) 0.062(10) 0.080(10) 0.013(8) -0.054(11) -0.043(11)
C10 0.088(12) 0.055(9) 0.079(10) 0.016(8) -0.045(9) -0.021(9)
C11 0.050(8) 0.062(9) 0.047(7) 0.008(6) -0.025(6) -0.019(7)
C12 0.039(8) 0.083(11) 0.081(10) 0.002(8) -0.027(7) -0.015(8)
C13 0.051(9) 0.056(9) 0.079(10) 0.008(7) -0.022(8) -0.018(8)
C14 0.065(10) 0.051(8) 0.070(9) -0.006(7) -0.027(8) 0.000(8)
C15 0.048(8) 0.052(8) 0.049(7) 0.003(6) -0.026(6) -0.007(7)
C16 0.056(9) 0.053(8) 0.051(7) 0.013(6) -0.034(6) -0.011(7)
C17 0.047(8) 0.042(7) 0.039(6) 0.005(5) -0.021(6) -0.004(6)
C18 0.058(9) 0.039(7) 0.047(7) 0.005(5) -0.032(6) -0.005(6)
C19 0.051(8) 0.049(8) 0.052(7) 0.008(6) -0.029(6) -0.007(7)
C20 0.073(10) 0.041(8) 0.056(8) -0.002(6) -0.030(7) -0.007(7)
C21 0.047(8) 0.060(9) 0.055(7) 0.007(7) -0.024(6) -0.003(7)
C22 0.061(9) 0.041(7) 0.058(8) 0.000(6) -0.030(7) -0.010(7)
C23 0.075(11) 0.050(9) 0.077(9) 0.002(7) -0.031(8) -0.024(8)
C24 0.070(11) 0.047(8) 0.085(10) 0.008(7) -0.034(9) -0.013(8)
C25 0.071(11) 0.045(9) 0.089(11) 0.014(7) -0.040(9) -0.002(8)
C26 0.051(9) 0.077(10) 0.041(7) 0.011(7) -0.020(6) -0.003(8)
C27 0.049(10) 0.142(17) 0.049(8) -0.029(10) -0.023(7) 0.028(11)
C29 0.046(10) 0.21(2) 0.046(8) -0.028(11) -0.016(7) 0.029(13)
C30 0.048(10) 0.173(19) 0.035(7) 0.011(10) -0.014(7) -0.042(12)
C31 0.059(10) 0.123(14) 0.029(6) 0.000(8) -0.019(7) -0.011(10)
C32 0.048(13) 0.25(3) 0.097(15) -0.02(2) -0.024(11) 0.027(16)
C33 0.24(5) 0.28(5) 0.13(3) 0.01(4) -0.07(3) -0.17(5)
C34 0.18(4) 0.18(3) 0.12(2) 0.00(2) -0.08(2) -0.05(3)
C35 0.064(13) 0.23(3) 0.086(12) 0.013(14) -0.038(10) -0.077(16)
C36 0.092(15) 0.114(16) 0.081(12) -0.037(12) -0.051(11) 0.038(14)
C37 0.114(19) 0.14(2) 0.120(17) -0.040(17) -0.067(15) 0.090(18)
C38 0.29(5) 0.095(19) 0.18(3) -0.06(2) -0.16(3) 0.06(3)
C39 0.20(3) 0.061(12) 0.110(15) -0.009(10) -0.099(18) 0.028(14)
C40 0.126(18) 0.079(13) 0.072(11) -0.017(10) -0.060(11) 0.011(13)
C41 0.118(15) 0.061(10) 0.058(9) 0.007(8) -0.051(10) -0.024(11)
C42 0.108(13) 0.053(8) 0.033(6) -0.019(6) -0.027(8) 0.006(8)
C43 0.105(13) 0.067(9) 0.034(7) 0.003(7) -0.023(8) -0.041(10)
C44 0.112(16) 0.097(14) 0.045(8) 0.000(9) -0.025(9) -0.054(13)
C45 0.19(2) 0.101(17) 0.047(9) 0.022(10) -0.050(13) -0.091(18)
C46 0.22(3) 0.078(14) 0.072(12) 0.001(11) -0.077(17) -0.027(18)
C47 0.13(2) 0.121(16) 0.101(14) -0.013(12) -0.033(14) -0.082(17)
C48 0.13(2) 0.16(2) 0.119(18) -0.044(17) -0.032(15) -0.07(2)
C49 0.19(3) 0.18(3) 0.075(14) 0.002(18) -0.010(19) -0.12(3)
C50 0.29(4) 0.13(2) 0.070(14) 0.005(14) -0.08(2) -0.10(3)
C51 0.039(7) 0.051(7) 0.054(7) -0.006(6) -0.027(6) 0.005(6)
C52 0.041(7) 0.037(6) 0.045(6) -0.004(5) -0.019(6) -0.005(5)
C53 0.055(9) 0.071(9) 0.059(8) 0.005(7) -0.031(7) -0.016(8)
C54 0.059(10) 0.084(11) 0.091(12) -0.020(10) -0.015(9) -0.020(9)
C55 0.080(12) 0.062(10) 0.069(10) -0.002(8) -0.005(9) -0.025(9)
C56 0.087(12) 0.054(9) 0.063(9) -0.008(8) -0.026(9) -0.008(9)
C57 0.041(8) 0.064(8) 0.040(6) -0.003(6) -0.011(6) -0.007(7)
C58 0.033(7) 0.046(7) 0.047(7) -0.014(6) -0.011(5) 0.004(6)
C59 0.082(11) 0.061(9) 0.060(8) -0.005(7) -0.033(8) -0.023(8)
C60 0.114(15) 0.101(13) 0.070(10) -0.011(10) -0.042(10) -0.049(12)
C61 0.079(13) 0.080(12) 0.118(15) -0.055(11) -0.025(11) -0.022(10)
C62 0.053(10) 0.060(10) 0.167(18) -0.046(11) -0.041(11) 0.007(8)
C63 0.050(9) 0.066(9) 0.077(9) -0.013(8) -0.027(7) -0.015(7)
C64 0.059(9) 0.049(7) 0.042(6) 0.009(6) -0.026(6) -0.014(6)
C65 0.068(10) 0.073(9) 0.045(7) 0.000(7) -0.030(7) -0.011(8)
C66 0.100(13) 0.094(12) 0.058(8) -0.002(8) -0.047(9) -0.032(11)
C67 0.110(14) 0.109(13) 0.059(9) 0.002(9) -0.059(10) -0.021(12)
C68 0.090(13) 0.134(16) 0.072(10) 0.010(11) -0.048(10) -0.001(11)
C69 0.092(11) 0.071(9) 0.072(9) -0.015(8) -0.062(9) 0.009(8)
C70 0.052(8) 0.072(9) 0.047(7) 0.010(7) -0.033(6) -0.013(7)
C71 0.069(10) 0.073(10) 0.067(9) 0.024(8) -0.035(8) -0.029(8)
C72 0.114(16) 0.130(17) 0.087(12) 0.041(13) -0.056(12) -0.059(14)
C73 0.20(2) 0.123(17) 0.087(13) 0.032(13) -0.082(16) -0.087(17)
C74 0.30(4) 0.16(2) 0.101(16) 0.048(15) -0.12(2) -0.16(2)
C75 0.142(17) 0.087(12) 0.064(9) 0.024(9) -0.056(10) -0.055(12)
C76 0.043(7) 0.050(7) 0.053(7) -0.012(6) -0.032(6) 0.008(6)
C77 0.045(8) 0.051(7) 0.056(7) -0.006(6) -0.027(6) -0.001(6)
C78 0.067(10) 0.057(8) 0.074(9) 0.001(7) -0.051(8) -0.012(7)
C79 0.065(10) 0.042(7) 0.061(8) -0.003(6) -0.035(7) -0.001(7)
C80 0.048(8) 0.042(7) 0.057(7) 0.001(6) -0.029(6) -0.009(6)
C81 0.048(8) 0.057(8) 0.049(7) -0.007(6) -0.027(6) -0.005(7)
C82 0.062(10) 0.056(8) 0.062(8) 0.001(7) -0.030(8) -0.014(7)
C83 0.073(12) 0.064(10) 0.127(15) -0.002(10) -0.065(12) -0.007(9)
C84 0.056(10) 0.057(9) 0.102(12) 0.023(9) -0.019(9) -0.003(8)
C85 0.044(8) 0.045(7) 0.083(10) 0.004(7) -0.025(7) -0.012(7)
C86 0.054(9) 0.067(9) 0.058(8) -0.017(7) -0.031(7) 0.005(7)
C87 0.088(11) 0.077(10) 0.068(9) -0.014(8) -0.053(9) -0.010(9)
C88 0.076(11) 0.091(11) 0.057(9) -0.023(8) -0.045(8) 0.006(9)
C89 0.065(10) 0.085(10) 0.043(7) -0.005(7) -0.025(7) -0.015(8)
C90 0.048(8) 0.059(8) 0.043(7) -0.008(6) -0.021(6) 0.006(7)
C91 0.058(9) 0.062(8) 0.041(7) -0.003(6) -0.029(6) 0.010(7)
C92 0.050(8) 0.054(7) 0.040(6) -0.005(6) -0.029(6) 0.002(6)
C93 0.054(8) 0.063(8) 0.045(7) 0.005(6) -0.030(6) 0.000(7)
C94 0.045(8) 0.067(9) 0.059(8) 0.017(7) -0.021(7) -0.001(7)
C95 0.073(10) 0.063(9) 0.037(7) -0.004(7) -0.016(7) 0.010(8)
C96 0.056(9) 0.064(9) 0.038(7) -0.005(6) -0.022(6) 0.001(7)
C97 0.070(10) 0.065(9) 0.053(8) -0.001(7) -0.020(7) -0.011(8)
C98 0.112(15) 0.104(13) 0.074(11) 0.035(10) -0.041(10) -0.058(12)
C99 0.098(14) 0.074(11) 0.074(11) 0.028(9) -0.013(10) -0.026(10)
C100 0.074(11) 0.079(11) 0.045(8) 0.007(8) -0.016(8) 0.003(9)
C101 0.038(7) 0.051(7) 0.055(7) -0.011(6) -0.019(6) -0.001(6)
C102 0.055(8) 0.054(8) 0.048(7) -0.002(6) -0.023(6) -0.018(7)
C103 0.070(10) 0.061(9) 0.071(9) 0.002(7) -0.047(8) -0.008(7)
C104 0.051(9) 0.060(9) 0.076(9) -0.017(8) -0.036(7) 0.003(7)
C105 0.046(8) 0.060(9) 0.077(9) -0.001(8) -0.029(7) -0.007(7)
C106 0.048(8) 0.056(8) 0.051(7) -0.010(6) -0.021(6) -0.003(6)
C107 0.090(12) 0.049(9) 0.120(14) 0.009(9) -0.060(11) -0.012(8)
C108 0.097(14) 0.065(10) 0.127(15) -0.027(11) -0.058(12) -0.016(10)
C109 0.101(14) 0.079(12) 0.077(11) -0.024(10) -0.039(10) -0.011(10)
C110 0.076(11) 0.076(10) 0.067(9) -0.039(8) -0.015(8) -0.018(8)
C111 0.036(7) 0.040(7) 0.049(7) -0.001(6) -0.015(5) -0.014(6)
C112 0.058(9) 0.058(8) 0.066(8) 0.020(7) -0.036(7) -0.015(7)
C113 0.093(11) 0.049(8) 0.049(7) 0.021(6) -0.036(7) -0.035(8)
C114 0.080(10) 0.078(10) 0.045(7) 0.024(7) -0.037(7) -0.032(8)
C115 0.046(7) 0.054(7) 0.035(6) -0.006(6) -0.018(5) -0.010(6)
C116 0.039(7) 0.042(7) 0.054(7) 0.006(6) -0.025(6) -0.008(6)
C117 0.034(7) 0.047(7) 0.036(6) 0.001(5) -0.019(5) 0.003(6)
C118 0.045(7) 0.055(7) 0.040(6) 0.001(6) -0.027(6) -0.017(6)
C119 0.046(8) 0.058(8) 0.050(7) 0.003(6) -0.023(6) -0.015(6)
C120 0.041(7) 0.059(8) 0.050(7) -0.005(6) -0.025(6) -0.005(6)
C121 0.047(8) 0.066(9) 0.048(7) 0.008(6) -0.031(6) -0.014(7)
C122 0.075(10) 0.074(10) 0.047(7) 0.008(7) -0.029(7) -0.025(8)
C123 0.077(10) 0.071(9) 0.058(8) 0.005(7) -0.033(8) -0.037(8)
C124 0.080(11) 0.055(9) 0.072(9) -0.007(7) -0.043(8) -0.016(8)
C125 0.073(10) 0.053(8) 0.056(8) -0.011(7) -0.038(7) -0.005(7)
C126 0.041(7) 0.052(7) 0.044(6) 0.003(6) -0.023(5) -0.014(6)
C127 0.055(9) 0.057(8) 0.043(6) -0.006(6) -0.028(6) -0.007(7)
C128 0.049(9) 0.053(8) 0.069(8) -0.012(7) -0.023(7) -0.005(7)
C129 0.058(10) 0.078(11) 0.115(13) -0.011(10) -0.040(9) -0.007(9)
C130 0.091(13) 0.051(9) 0.077(10) -0.010(8) -0.025(9) -0.008(9)
C131 0.072(12) 0.077(11) 0.099(12) -0.028(10) -0.027(10) -0.015(9)
C132 0.056(9) 0.066(9) 0.069(9) -0.019(8) -0.020(7) -0.005(8)
C133 0.037(7) 0.062(8) 0.035(6) 0.001(6) -0.016(5) -0.013(6)
C134 0.047(8) 0.075(9) 0.042(6) 0.003(6) -0.026(6) -0.012(7)
C135 0.072(10) 0.078(10) 0.049(8) 0.012(7) -0.034(7) -0.016(8)
C136 0.057(9) 0.081(11) 0.052(8) 0.022(7) -0.025(7) -0.013(8)
C137 0.061(9) 0.071(9) 0.047(7) 0.012(7) -0.023(7) -0.021(7)
C138 0.049(8) 0.054(8) 0.054(7) 0.007(6) -0.025(6) -0.017(6)
C139 0.059(9) 0.071(9) 0.037(6) -0.007(7) -0.024(6) -0.014(7)
C140 0.072(11) 0.089(11) 0.063(9) -0.008(9) -0.024(8) -0.029(9)
C141 0.071(12) 0.105(13) 0.062(9) -0.016(9) -0.001(9) -0.051(11)
C142 0.066(14) 0.20(2) 0.061(10) -0.003(13) -0.007(10) -0.069(15)
C143 0.047(11) 0.26(3) 0.079(12) 0.035(16) -0.026(10) -0.035(15)
C144 0.051(10) 0.129(14) 0.057(9) 0.012(9) -0.018(8) -0.005(10)
C145 0.048(8) 0.054(7) 0.030(6) -0.005(6) -0.019(5) 0.006(6)
C146 0.060(9) 0.066(9) 0.052(7) -0.014(7) -0.032(7) -0.009(7)
C147 0.064(10) 0.078(10) 0.072(9) -0.011(8) -0.040(8) -0.016(8)
C148 0.095(13) 0.091(12) 0.080(11) -0.020(10) -0.058(10) -0.017(10)
C149 0.139(16) 0.130(15) 0.040(7) -0.005(9) -0.051(9) -0.052(13)
C150 0.085(11) 0.072(9) 0.052(8) 0.000(7) -0.038(8) -0.018(8)
C151 0.085(14) 0.117(16) 0.126(16) 0.024(13) -0.047(12) -0.016(12)
C152 0.076(12) 0.095(12) 0.103(12) 0.021(10) -0.050(10) -0.028(10)
Cl1 0.168(6) 0.147(5) 0.128(4) 0.025(4) -0.068(4) -0.054(5)
Cl2 0.421(16) 0.464(17) 0.108(5) 0.082(7) -0.107(7) -0.333(15)
Cl3 0.217(8) 0.126(5) 0.271(9) -0.036(6) -0.138(7) -0.023(5)
Cl4 0.092(4) 0.139(4) 0.112(4) 0.005(3) -0.050(3) -0.030(3)
Cl5 0.068(3) 0.159(5) 0.145(4) 0.003(4) -0.047(3) -0.027(3)
Cl6 0.149(5) 0.165(5) 0.161(5) -0.026(4) -0.086(4) -0.058(4)

loop_
_atom_type_symbol
_atom_type_description
_atom_type_scat_dispersion_real
_atom_type_scat_dispersion_imag
_atom_type_scat_source
Pt Pt -1.7033 8.3905 'International Tables Vol C Tables 4.2.6.8 and 6.1.1.4'
P P 0.1023 0.0942 'International Tables Vol C Tables 4.2.6.8 and 6.1.1.4'
N N 0.0061 0.0033 'International Tables Vol C Tables 4.2.6.8 and 6.1.1.4'
C C 0.0033 0.0016 'International Tables Vol C Tables 4.2.6.8 and 6.1.1.4'
Cl Cl 0.1484 0.1585 'International Tables Vol C Tables 4.2.6.8 and 6.1.1.4'
H H 0.0000 0.0000 'International Tables Vol C Tables 4.2.6.8 and 6.1.1.4'

loop_
_geom_angle_atom_site_label_1
_geom_angle_atom_site_label_2
_geom_angle_atom_site_label_3
_geom_angle
N1 Pt1 C1 80.4(4)
N1 Pt1 C17 80.4(4)
C1 Pt1 C17 160.6(5)
N1 Pt1 P1 178.7(3)
C1 Pt1 P1 98.5(4)
C17 Pt1 P1 100.7(3)
C42 Pt2 N2 82.1(6)
C42 Pt2 C26 162.0(6)
N2 Pt2 C26 80.0(7)
C42 Pt2 P2 94.1(4)
N2 Pt2 P2 174.7(4)
C26 Pt2 P2 103.6(4)
C92 Pt3 N3 79.9(4)
C92 Pt3 C76 158.1(4)
N3 Pt3 C76 80.6(4)
C92 Pt3 P3 96.1(3)
N3 Pt3 P3 169.8(3)
C76 Pt3 P3 104.7(3)
N4 Pt4 C101 79.7(4)
N4 Pt4 C117 81.6(4)
C101 Pt4 C117 159.5(4)
N4 Pt4 P4 169.9(3)
C101 Pt4 P4 102.9(3)
C117 Pt4 P4 97.0(3)
C52 P1 C58 97.5(5)
C52 P1 C51 105.7(5)
C58 P1 C51 104.9(5)
C52 P1 Pt1 116.1(4)
C58 P1 Pt1 115.8(4)
C51 P1 Pt1 114.9(4)
C70 P2 C51 107.3(6)
C70 P2 C64 98.2(5)
C51 P2 C64 103.5(5)
C70 P2 Pt2 120.9(4)
C51 P2 Pt2 113.4(4)
C64 P2 Pt2 111.2(4)
C126 P3 C127 104.5(6)
C126 P3 C133 101.0(5)
C127 P3 C133 102.5(5)
C126 P3 Pt3 113.1(4)
C127 P3 Pt3 111.2(4)
C133 P3 Pt3 122.6(4)
C139 P4 C145 102.0(5)
C139 P4 C126 103.1(6)
C145 P4 C126 105.8(5)
C139 P4 Pt4 114.2(4)
C145 P4 Pt4 119.5(4)
C126 P4 Pt4 110.6(4)
C11 N1 C15 126.4(11)
C11 N1 Pt1 116.2(8)
C15 N1 Pt1 117.4(8)
C36 N2 C40 123.4(18)
C36 N2 Pt2 120.6(15)
C40 N2 Pt2 116.0(13)
C86 N3 C90 124.9(11)
C86 N3 Pt3 117.0(8)
C90 N3 Pt3 117.6(9)
C111 N4 C115 123.6(10)
C111 N4 Pt4 119.0(8)
C115 N4 Pt4 116.9(8)
C6 C1 C2 113.0(12)
C6 C1 Pt1 135.2(10)
C2 C1 Pt1 111.7(9)
C3 C2 C11 123.0(12)
C3 C2 C1 122.0(12)
C11 C2 C1 115.0(12)
C2 C3 C4 123.8(12)
C7 C4 C3 125.8(14)
C7 C4 C5 118.8(13)
C3 C4 C5 115.5(12)
C4 C5 C6 121.3(12)
C4 C5 C10 119.1(13)
C6 C5 C10 119.5(13)
C1 C6 C5 124.1(13)
C8 C7 C4 121.0(16)
C7 C8 C9 123.4(16)
C8 C9 C10 121.0(16)
C9 C10 C5 116.5(15)
N1 C11 C12 116.0(12)
N1 C11 C2 116.6(11)
C12 C11 C2 127.2(13)
C13 C12 C11 120.4(14)
C14 C13 C12 120.3(14)
C13 C14 C15 121.0(13)
N1 C15 C16 115.1(11)
N1 C15 C14 115.6(12)
C16 C15 C14 129.2(12)
C21 C16 C15 121.9(12)
C21 C16 C17 120.9(12)
C15 C16 C17 117.2(11)
C18 C17 C16 116.4(11)
C18 C17 Pt1 133.7(9)
C16 C17 Pt1 109.8(9)
C17 C18 C19 124.1(11)
C22 C19 C18 123.9(11)
C22 C19 C20 116.3(11)
C18 C19 C20 119.8(12)
C25 C20 C21 124.6(13)
C25 C20 C19 118.3(14)
C21 C20 C19 117.0(11)
C16 C21 C20 121.8(12)
C23 C22 C19 122.6(13)
C22 C23 C24 120.4(14)
C25 C24 C23 119.3(13)
C24 C25 C20 122.9(14)
C31 C26 C27 118.7(16)
C31 C26 Pt2 134.1(11)
C27 C26 Pt2 107.2(13)
C28 C27 C36 125.0(19)
C28 C27 C26 113(2)
C36 C27 C26 121.6(16)
C27 C28 C29 131(2)
C28 C29 C30 114.4(19)
C28 C29 C32 135(2)
C30 C29 C32 110(2)
C35 C30 C31 119.6(18)
C35 C30 C29 123.2(18)
C31 C30 C29 117.1(19)
C26 C31 C30 125.1(16)
C33 C32 C29 114(3)
C34 C33 C32 139(5)
C33 C34 C35 108(4)
C30 C35 C34 124(2)
N2 C36 C37 116(2)
N2 C36 C27 110.5(16)
C37 C36 C27 133(2)
C38 C37 C36 123(3)
C37 C38 C39 118(3)
C38 C39 C40 120(3)
N2 C40 C39 119(2)
N2 C40 C41 113.6(16)
C39 C40 C41 128(2)
C46 C41 C40 120.5(19)
C46 C41 C42 121.5(19)
C40 C41 C42 117.8(17)
C43 C42 C41 113.8(16)
C43 C42 Pt2 136.3(11)
C41 C42 Pt2 109.8(13)
C44 C43 C42 125.7(16)
C45 C44 C43 119(2)
C45 C44 C47 120(2)
C43 C44 C47 120.9(19)
C44 C45 C46 121(2)
C44 C45 C50 118(3)
C46 C45 C50 121(3)
C45 C46 C41 119(2)
C48 C47 C44 121(2)
C49 C48 C47 121(3)
C48 C49 C50 124(3)
C49 C50 C45 116(3)
P2 C51 P1 120.1(6)
C57 C52 C53 117.1(12)
C57 C52 P1 116.6(9)
C53 C52 P1 126.2(9)
C54 C53 C52 121.2(13)
C53 C54 C55 119.1(15)
C56 C55 C54 119.7(15)
C55 C56 C57 120.1(15)
C56 C57 C52 122.4(13)
C59 C58 C63 118.8(11)
C59 C58 P1 118.1(9)
C63 C58 P1 123.1(9)
C58 C59 C60 121.7(14)
C61 C60 C59 120.0(15)
C62 C61 C60 120.4(15)
C61 C62 C63 121.5(16)
C58 C63 C62 117.5(13)
C65 C64 C69 119.3(11)
C65 C64 P2 119.9(10)
C69 C64 P2 120.7(9)
C64 C65 C66 120.6(14)
C67 C66 C65 120.0(14)
C66 C67 C68 120.7(14)
C69 C68 C67 120.7(16)
C68 C69 C64 118.5(13)
C75 C70 C71 117.1(14)
C75 C70 P2 124.6(11)
C71 C70 P2 118.2(11)
C72 C71 C70 120.3(15)
C71 C72 C73 123.1(17)
C74 C73 C72 116.4(19)
C73 C74 C75 120(2)
C70 C75 C74 122.7(17)
C81 C76 C77 111.4(11)
C81 C76 Pt3 136.0(9)
C77 C76 Pt3 112.0(9)
C78 C77 C86 124.4(12)
C78 C77 C76 122.3(11)
C86 C77 C76 113.0(12)
C77 C78 C79 122.8(12)
C78 C79 C82 123.5(12)
C78 C79 C80 117.0(13)
C82 C79 C80 119.4(12)
C81 C80 C85 124.2(11)
C81 C80 C79 118.3(12)
C85 C80 C79 117.5(12)
C76 C81 C80 127.7(11)
C83 C82 C79 121.9(13)
C82 C83 C84 117.9(16)
C85 C84 C83 122.5(16)
C84 C85 C80 120.8(14)
N3 C86 C87 119.5(13)
N3 C86 C77 116.7(11)
C87 C86 C77 123.8(14)
C88 C87 C86 116.1(14)
C89 C88 C87 121.3(13)
C88 C89 C90 120.6(13)
N3 C90 C89 117.5(13)
N3 C90 C91 114.4(11)
C89 C90 C91 128.1(12)
C96 C91 C92 124.8(13)
C96 C91 C90 121.2(11)
C92 C91 C90 113.8(11)
C93 C92 C91 112.3(12)
C93 C92 Pt3 134.5(8)
C91 C92 Pt3 113.2(9)
C92 C93 C94 126.0(12)
C95 C94 C93 118.5(14)
C95 C94 C97 118.0(13)
C93 C94 C97 123.4(13)
C100 C95 C94 119.0(15)
C100 C95 C96 122.1(13)
C94 C95 C96 118.9(13)
C91 C96 C95 119.3(12)
C98 C97 C94 122.2(14)
C97 C98 C99 117.6(16)
C100 C99 C98 121.9(15)
C99 C100 C95 121.3(15)
C106 C101 C102 115.8(11)
C106 C101 Pt4 133.5(10)
C102 C101 Pt4 110.3(8)
C103 C102 C111 120.9(11)
C103 C102 C101 120.8(11)
C111 C102 C101 117.8(11)
C102 C103 C104 122.3(13)
C105 C104 C107 123.2(13)
C105 C104 C103 115.7(12)
C107 C104 C103 121.0(14)
C104 C105 C106 121.3(12)
C104 C105 C110 116.7(13)
C106 C105 C110 121.8(13)
C101 C106 C105 123.8(12)
C108 C107 C104 116.7(16)
C109 C108 C107 120.5(15)
C110 C109 C108 123.0(15)
C109 C110 C105 119.7(15)
N4 C111 C112 118.1(11)
N4 C111 C102 112.1(10)
C112 C111 C102 129.8(11)
C111 C112 C113 120.0(12)
C114 C113 C112 120.9(12)
C113 C114 C115 119.9(12)
C114 C115 N4 117.4(11)
C114 C115 C116 130.5(11)
N4 C115 C116 112.1(9)
C121 C116 C117 122.2(11)
C121 C116 C115 119.2(10)
C117 C116 C115 118.5(10)
C118 C117 C116 117.4(10)
C118 C117 Pt4 131.5(8)
C116 C117 Pt4 110.5(8)
C117 C118 C119 122.3(10)
C122 C119 C120 118.7(11)
C122 C119 C118 122.4(11)
C120 C119 C118 118.7(11)
C121 C120 C119 119.4(11)
C121 C120 C125 123.3(11)
C119 C120 C125 117.3(12)
C116 C121 C120 119.8(11)
C123 C122 C119 120.8(12)
C124 C123 C122 120.7(13)
C125 C124 C123 120.2(12)
C124 C125 C120 122.2(12)
P3 C126 P4 121.8(6)
C128 C127 C132 118.9(12)
C128 C127 P3 117.1(10)
C132 C127 P3 123.9(10)
C129 C128 C127 121.6(13)
C128 C129 C130 120.8(15)
C131 C130 C129 119.4(14)
C130 C131 C132 119.7(15)
C127 C132 C131 119.4(14)
C138 C133 C134 118.6(11)
C138 C133 P3 122.9(9)
C134 C133 P3 118.2(10)
C135 C134 C133 120.6(13)
C136 C135 C134 120.7(13)
C135 C136 C137 120.0(12)
C138 C137 C136 118.7(13)
C133 C138 C137 121.4(12)
C144 C139 C140 117.5(14)
C144 C139 P4 118.2(12)
C140 C139 P4 124.3(11)
C139 C140 C141 122.9(16)
C142 C141 C140 117.9(18)
C141 C142 C143 121.0(18)
C142 C143 C144 121.8(18)
C139 C144 C143 118.6(16)
C150 C145 C146 118.8(11)
C150 C145 P4 122.1(11)
C146 C145 P4 118.7(8)
C147 C146 C145 122.6(12)
C148 C147 C146 119.3(15)
C147 C148 C149 120.5(13)
C148 C149 C150 120.1(13)
C145 C150 C149 118.6(14)
Cl2 C151 Cl3 113.6(10)
Cl2 C151 Cl1 108.2(8)
Cl3 C151 Cl1 114.1(9)
Cl5 C152 Cl6 112.6(8)
Cl5 C152 Cl4 111.0(7)
Cl6 C152 Cl4 109.4(7)
Cl8 C153 Cl9 104.3(13)
Cl8 C153 Cl7 107.5(12)
Cl9 C153 Cl7 107.8(13)
Cl12 C154 Cl11 101(2)
Cl12 C154 Cl10 101(2)
Cl11 C154 Cl10 102(2)
Cl17 C156 Cl16 102(2)
Cl17 C156 Cl18 105(3)
Cl16 C156 Cl18 129(4)
C159 C158 C157 142(4)
C159 C160 C161 138(3)
C158 C159 C160 150(4)
Cl13 C155 Cl15 104(2)
Cl13 C155 Cl14 101.1(18)
Cl15 C155 Cl14 107(2)

loop_
_geom_bond_atom_site_label_1
_geom_bond_atom_site_label_2
_geom_bond_distance
Pt1 N1 2.047(10)
Pt1 C1 2.055(14)
Pt1 C17 2.094(12)
Pt1 P1 2.230(3)
Pt2 C42 2.038(18)
Pt2 N2 2.052(13)
Pt2 C26 2.078(16)
Pt2 P2 2.211(3)
Pt3 C92 2.039(13)
Pt3 N3 2.045(9)
Pt3 C76 2.060(13)
Pt3 P3 2.230(3)
Pt4 N4 2.026(9)
Pt4 C101 2.053(12)
Pt4 C117 2.084(11)
Pt4 P4 2.215(3)
P1 C52 1.806(12)
P1 C58 1.819(11)
P1 C51 1.841(11)
P2 C70 1.786(14)
P2 C51 1.821(11)
P2 C64 1.828(12)
P3 C126 1.829(11)
P3 C127 1.831(12)
P3 C133 1.837(11)
P4 C139 1.811(14)
P4 C145 1.829(12)
P4 C126 1.846(11)
N1 C11 1.339(14)
N1 C15 1.357(14)
N2 C36 1.31(2)
N2 C40 1.36(2)
N3 C86 1.310(16)
N3 C90 1.343(15)
N4 C111 1.335(14)
N4 C115 1.404(13)
C1 C6 1.394(17)
C1 C2 1.472(16)
C2 C3 1.379(16)
C2 C11 1.424(17)
C3 C4 1.399(17)
C4 C7 1.398(18)
C4 C5 1.411(18)
C5 C6 1.423(17)
C5 C10 1.462(17)
C7 C8 1.30(2)
C8 C9 1.36(2)
C9 C10 1.388(19)
C11 C12 1.422(17)
C12 C13 1.383(18)
C13 C14 1.339(18)
C14 C15 1.431(18)
C15 C16 1.414(17)
C16 C21 1.404(17)
C16 C17 1.487(16)
C17 C18 1.354(16)
C18 C19 1.436(16)
C19 C22 1.391(16)
C19 C20 1.453(17)
C20 C25 1.375(17)
C20 C21 1.424(17)
C22 C23 1.341(16)
C23 C24 1.393(19)
C24 C25 1.336(18)
C26 C31 1.366(19)
C26 C27 1.49(2)
C27 C28 1.36(3)
C27 C36 1.42(3)
C28 C29 1.41(3)
C29 C30 1.44(2)
C29 C32 1.53(3)
C30 C35 1.38(3)
C30 C31 1.44(2)
C32 C33 1.39(4)
C33 C34 1.17(4)
C34 C35 1.46(4)
C36 C37 1.42(3)
C37 C38 1.34(4)
C38 C39 1.35(4)
C39 C40 1.39(2)
C40 C41 1.45(2)
C41 C46 1.43(3)
C41 C42 1.470(19)
C42 C43 1.39(2)
C43 C44 1.39(2)
C44 C45 1.39(3)
C44 C47 1.43(3)
C45 C46 1.39(3)
C45 C50 1.53(3)
C47 C48 1.36(3)
C48 C49 1.34(3)
C49 C50 1.40(4)
C52 C57 1.379(15)
C52 C53 1.408(16)
C53 C54 1.387(19)
C54 C55 1.40(2)
C55 C56 1.37(2)
C56 C57 1.377(18)
C58 C59 1.375(16)
C58 C63 1.387(17)
C59 C60 1.385(19)
C60 C61 1.35(2)
C61 C62 1.33(2)
C62 C63 1.443(18)
C64 C65 1.363(16)
C64 C69 1.433(17)
C65 C66 1.417(17)
C66 C67 1.33(2)
C67 C68 1.40(2)
C68 C69 1.378(19)
C70 C75 1.357(19)
C70 C71 1.388(17)
C71 C72 1.38(2)
C72 C73 1.41(2)
C73 C74 1.35(3)
C74 C75 1.44(2)
C76 C81 1.368(16)
C76 C77 1.484(15)
C77 C78 1.352(17)
C77 C86 1.478(18)
C78 C79 1.393(18)
C79 C82 1.410(18)
C79 C80 1.420(16)
C80 C81 1.383(16)
C80 C85 1.405(17)
C82 C83 1.34(2)
C83 C84 1.41(2)
C84 C85 1.343(19)
C86 C87 1.427(16)
C87 C88 1.41(2)
C88 C89 1.346(19)
C89 C90 1.389(16)
C90 C91 1.472(18)
C91 C96 1.371(17)
C91 C92 1.471(15)
C92 C93 1.371(17)
C93 C94 1.433(17)
C94 C95 1.401(18)
C94 C97 1.451(19)
C95 C100 1.391(19)
C95 C96 1.428(19)
C97 C98 1.359(19)
C98 C99 1.40(2)
C99 C100 1.37(2)
C101 C106 1.379(15)
C101 C102 1.458(16)
C102 C103 1.387(17)
C102 C111 1.432(15)
C103 C104 1.458(17)
C104 C105 1.395(18)
C104 C107 1.404(18)
C105 C106 1.422(17)
C105 C110 1.428(18)
C107 C108 1.40(2)
C108 C109 1.36(2)
C109 C110 1.35(2)
C111 C112 1.383(16)
C112 C113 1.389(17)
C113 C114 1.363(17)
C114 C115 1.380(15)
C115 C116 1.468(16)
C116 C121 1.393(15)
C116 C117 1.435(15)
C117 C118 1.372(15)
C118 C119 1.434(15)
C119 C122 1.415(17)
C119 C120 1.432(16)
C120 C121 1.403(16)
C120 C125 1.439(16)
C122 C123 1.386(17)
C123 C124 1.385(17)
C124 C125 1.351(17)
C127 C128 1.372(17)
C127 C132 1.385(17)
C128 C129 1.369(18)
C129 C130 1.37(2)
C130 C131 1.37(2)
C131 C132 1.431(18)
C133 C138 1.378(16)
C133 C134 1.391(15)
C134 C135 1.388(16)
C135 C136 1.363(18)
C136 C137 1.402(18)
C137 C138 1.400(16)
C139 C144 1.371(18)
C139 C140 1.403(19)
C140 C141 1.423(19)
C141 C142 1.32(2)
C142 C143 1.38(3)
C143 C144 1.42(2)
C145 C150 1.372(16)
C145 C146 1.392(17)
C146 C147 1.374(16)
C147 C148 1.343(19)
C148 C149 1.39(2)
C149 C150 1.426(18)
C151 Cl2 1.667(12)
C151 Cl3 1.677(12)
C151 Cl1 1.686(12)
C152 Cl5 1.724(11)
C152 Cl6 1.729(11)
C152 Cl4 1.741(11)
Cl7 C153 1.734(15)
Cl8 C153 1.687(15)
Cl9 C153 1.688(15)
Cl10 C154 1.78(3)
Cl12 C154 1.77(3)
Cl13 C155 1.743(19)
Cl14 C155 1.753(19)
Cl15 C155 1.743(19)
Cl11 C154 1.77(3)
Cl18 C156 1.71(3)
Cl16 C156 1.70(3)
Cl17 C156 1.69(3)
C158 C159 1.487(18)
C158 C157 1.54(2)
C160 C159 1.492(18)
C160 C161 1.558(16)
